data_4330823
loop_
_publ_author_name
'Weiting Yang'
'Hong-Yue Wu'
'Run-Xue Wang'
'Qing-Jiang Pan'
'Zhong-Ming Sun'
'Hongjie Zhang'

_publ_contact_author_address
;
 State Key Laboratory of Rare Earth Resource Utilization,
 Changchun Institute of Applied Chemistry, Chinese Academy of Sciences,
 5625 Renmin Street, Changchun, Jilin 130022, P.R. China.
;
_publ_contact_author_email szm@ciac.jl.cn
_publ_contact_author_name
;
Prof Z. M. Sun
;
_publ_section_title
;
 From 1D Chain to 3D Framework Uranyl Diphosphonates: Syntheses, Crystal
 Structures, and Selective Ion Exchange
;
_journal_name_full 'Inorganic Chemistry'
_journal_page_first 11458
_journal_page_last 11465
_journal_paper_doi 10.1021/ic301183h
_journal_volume 51
_journal_year 2012
_chemical_formula_sum 'C14 H17 N2 O26 P4 U3'
_chemical_formula_weight 1467.27
_chemical_name_systematic
; 
 ? 
;
_space_group_IT_number 14
_symmetry_cell_setting monoclinic
_symmetry_space_group_name_Hall '-P 2ybc'
_symmetry_space_group_name_H-M 'P 1 21/c 1'
_atom_sites_solution_hydrogens geom
_atom_sites_solution_primary direct
_atom_sites_solution_secondary difmap
_audit_creation_method SHELXL-97
_cell_angle_alpha 90.00
_cell_angle_beta 91.280(2)
_cell_angle_gamma 90.00
_cell_formula_units_Z 4
_cell_length_a 9.6164(10)
_cell_length_b 18.5742(19)
_cell_length_c 18.0889(19)
_cell_measurement_temperature 273(2)
_cell_volume 3230.2(6)
_computing_structure_refinement 'SHELXL-97 (Sheldrick, 1997)'
_computing_structure_solution 'SHELXS-97 (Sheldrick, 1990)'
_diffrn_ambient_temperature 273(2)
_diffrn_measured_fraction_theta_full 0.996
_diffrn_measured_fraction_theta_max 0.996
_diffrn_radiation_monochromator graphite
_diffrn_radiation_source 'fine-focus sealed tube'
_diffrn_radiation_type MoK\a
_diffrn_radiation_wavelength 0.71073
_diffrn_reflns_av_R_equivalents 0.0919
_diffrn_reflns_av_sigmaI/netI 0.1106
_diffrn_reflns_limit_h_max 11
_diffrn_reflns_limit_h_min -11
_diffrn_reflns_limit_k_max 22
_diffrn_reflns_limit_k_min -22
_diffrn_reflns_limit_l_max 22
_diffrn_reflns_limit_l_min -13
_diffrn_reflns_number 17661
_diffrn_reflns_theta_full 26.10
_diffrn_reflns_theta_max 26.10
_diffrn_reflns_theta_min 2.12
_exptl_absorpt_coefficient_mu 15.305
_exptl_absorpt_correction_T_max 0.46
_exptl_absorpt_correction_T_min 0.25
_exptl_absorpt_correction_type multi-scan
_exptl_absorpt_process_details sadabs
_exptl_crystal_density_diffrn 3.017
_exptl_crystal_F_000 2636
_exptl_crystal_size_max 0.27
_exptl_crystal_size_mid 0.16
_exptl_crystal_size_min 0.09
_refine_diff_density_max 3.570
_refine_diff_density_min -4.247
_refine_diff_density_rms 0.393
_refine_ls_extinction_method none
_refine_ls_goodness_of_fit_ref 1.046
_refine_ls_hydrogen_treatment constr
_refine_ls_matrix_type full
_refine_ls_number_parameters 422
_refine_ls_number_reflns 6376
_refine_ls_number_restraints 30
_refine_ls_restrained_S_all 1.045
_refine_ls_R_factor_all 0.0958
_refine_ls_R_factor_gt 0.0567
_refine_ls_shift/su_max 0.012
_refine_ls_shift/su_mean 0.001
_refine_ls_structure_factor_coef Fsqd
_refine_ls_weighting_details 'calc w=1/[\s^2^(Fo^2^)+(0.0495P)^2^+44.5467P] where P=(Fo^2^+2Fc^2^)/3'
_refine_ls_weighting_scheme calc
_refine_ls_wR_factor_gt 0.1275
_refine_ls_wR_factor_ref 0.1445
_reflns_number_gt 4307
_reflns_number_total 6376
_reflns_threshold_expression >2sigma(I)
_cod_data_source_file ic301183h_si_002_06.cif
_cod_data_source_block UP-5
_cod_database_code 4330823

loop_
_symmetry_equiv_pos_as_xyz
'x, y, z'
'-x, y+1/2, -z+1/2'
'-x, -y, -z'
'x, -y-1/2, z-1/2'

loop_
_atom_site_label
_atom_site_type_symbol
_atom_site_fract_x
_atom_site_fract_y
_atom_site_fract_z
_atom_site_U_iso_or_equiv
_atom_site_adp_type
_atom_site_occupancy
_atom_site_symmetry_multiplicity
_atom_site_calc_flag
_atom_site_refinement_flags
U1 U 0.46957(6) 0.19820(3) 0.70820(3) 0.01135(16) Uani 1 1 d .
U2 U -0.02783(6) 0.23521(4) 0.48971(3) 0.01308(17) Uani 1 1 d .
U3 U 0.25264(7) 0.03731(4) 0.37480(4) 0.0240(2) Uani 1 1 d .
P1 P 0.8358(4) 0.1540(2) 0.6640(2) 0.0104(9) Uani 1 1 d .
P2 P 0.7814(4) 0.1690(3) 0.8291(3) 0.0197(11) Uani 1 1 d .
P3 P 0.2678(4) 0.2348(3) 0.3680(2) 0.0142(9) Uani 1 1 d .
P4 P 0.3432(4) 0.1684(2) 0.5127(2) 0.0117(9) Uani 1 1 d .
N1 N 0.1663(16) 0.4716(8) 0.2225(8) 0.021(3) Uani 1 1 d .
H1A H 0.1165 0.4364 0.2504 0.025 Uiso 1 1 d R
N2 N 0.1517(19) 0.4657(8) 0.3683(9) 0.034(4) Uani 1 1 d .
H2D H 0.1058 0.4326 0.3352 0.041 Uiso 1 1 d R
C1 C 0.8937(16) 0.1914(10) 0.7530(10) 0.019(4) Uani 1 1 d .
C2 C 0.9031(19) 0.2760(9) 0.7471(11) 0.024(4) Uani 1 1 d .
H2A H 0.9616 0.2888 0.7069 0.037 Uiso 1 1 calc R
H2B H 0.9415 0.2952 0.7924 0.037 Uiso 1 1 calc R
H2C H 0.8117 0.2955 0.7384 0.037 Uiso 1 1 calc R
C3 C 0.3918(17) 0.2368(10) 0.4457(9) 0.019(4) Uani 1 1 d U
C4 C 0.390(2) 0.3142(10) 0.4805(10) 0.028(5) Uani 1 1 d .
H4A H 0.4546 0.3163 0.5215 0.042 Uiso 1 1 calc R
H4B H 0.2979 0.3246 0.4973 0.042 Uiso 1 1 calc R
H4C H 0.4152 0.3489 0.4439 0.042 Uiso 1 1 calc R
C5 C 0.1553(19) 0.4673(12) 0.1472(12) 0.035(5) Uani 1 1 d .
H5A H 0.1013 0.4319 0.1241 0.042 Uiso 1 1 calc R
C6 C 0.228(2) 0.5174(12) 0.1066(13) 0.041(6) Uani 1 1 d .
H6A H 0.2229 0.5155 0.0553 0.049 Uiso 1 1 calc R
C7 C 0.308(2) 0.5711(11) 0.1416(13) 0.039(6) Uani 1 1 d .
H7A H 0.3585 0.6040 0.1144 0.046 Uiso 1 1 calc R
C8 C 0.309(2) 0.5733(11) 0.2210(14) 0.045(6) Uani 1 1 d .
H8 H 0.3564 0.6101 0.2455 0.054 Uiso 1 1 calc R
C9 C 0.2414(19) 0.5225(10) 0.2611(11) 0.024(4) Uani 1 1 d .
C10 C 0.2294(18) 0.5200(10) 0.3412(11) 0.025(4) Uani 1 1 d .
C11 C 0.284(2) 0.5707(14) 0.3893(13) 0.055(7) Uani 1 1 d .
H11 H 0.3325 0.6101 0.3715 0.066 Uiso 1 1 calc R
C12 C 0.266(3) 0.5627(14) 0.4622(15) 0.060(8) Uani 1 1 d .
H12A H 0.3030 0.5969 0.4947 0.072 Uiso 1 1 calc R
C13 C 0.199(2) 0.5085(13) 0.4881(11) 0.042(6) Uani 1 1 d .
H13A H 0.1906 0.5030 0.5389 0.051 Uiso 1 1 calc R
C14 C 0.141(3) 0.4589(13) 0.4405(12) 0.057(8) Uani 1 1 d .
H14A H 0.0925 0.4198 0.4595 0.068 Uiso 1 1 calc R
O1 O 0.3334(11) 0.2814(6) 0.3093(6) 0.018(3) Uani 1 1 d U
O1W O 0.2177(16) 0.1248(8) 0.1455(8) 0.045(4) Uani 1 1 d .
O2 O 0.4346(11) 0.1786(6) 0.5811(6) 0.016(3) Uani 1 1 d U
O2W O 0.585(2) 0.9984(11) 0.8357(11) 0.079(6) Uani 1 1 d .
O4 O 0.2217(10) 0.2146(6) 0.6726(6) 0.017(3) Uani 1 1 d .
O6 O 0.4482(12) 0.1042(7) 0.7198(6) 0.023(3) Uani 1 1 d .
O7 O 0.4899(13) 0.2923(7) 0.6962(7) 0.026(3) Uani 1 1 d .
O8 O 0.1889(11) 0.1815(6) 0.5276(6) 0.017(3) Uani 1 1 d .
O9 O -0.0803(13) 0.1577(7) 0.4456(7) 0.032(3) Uani 1 1 d .
O10 O 0.1323(11) 0.2675(7) 0.3952(6) 0.018(3) Uani 1 1 d .
O11 O 0.0235(11) 0.3147(6) 0.5366(6) 0.015(3) Uani 1 1 d .
O12 O -0.2716(12) 0.2538(7) 0.5238(7) 0.024(3) Uani 1 1 d U
O13 O 0.8442(11) 0.2009(7) 0.8988(6) 0.022(3) Uani 1 1 d .
O14 O 0.2487(13) 0.1570(7) 0.3446(7) 0.025(3) Uani 1 1 d .
O15 O 0.3715(12) 0.0947(6) 0.4769(7) 0.024(3) Uani 1 1 d .
O16 O 0.4026(13) 0.0311(8) 0.3179(8) 0.035(4) Uani 1 1 d .
O17 O 0.3715(14) -0.0591(8) 0.4493(8) 0.039(4) Uani 1 1 d .
O18 O 0.1146(14) 0.0470(7) 0.2557(8) 0.038(4) Uani 1 1 d .
O19 O 0.1047(12) 0.0394(7) 0.4298(7) 0.029(3) Uani 1 1 d .
O21 O 0.8362(12) 0.0736(6) 0.6697(7) 0.024(3) Uani 1 1 d .
O22 O 0.7850(13) 0.0852(7) 0.8333(7) 0.030(3) Uani 1 1 d .
O23 O 0.5284(10) 0.2180(6) 0.4206(6) 0.015(3) Uani 1 1 d U
H23A H 0.5510 0.2459 0.3878 0.022 Uiso 1 1 calc R
O3 O 0.6890(11) 0.1838(6) 0.6522(6) 0.010(2) Uiso 1 1 d .
O5 O 0.6375(11) 0.1991(6) 0.8092(6) 0.016(3) Uiso 1 1 d .
O20 O 0.9348(11) 0.1812(6) 0.6064(6) 0.013(2) Uiso 1 1 d .
O24 O 1.0318(11) 0.1645(6) 0.7691(6) 0.016(3) Uiso 1 1 d .
H24A H 1.0860 0.1809 0.7391 0.024 Uiso 1 1 calc R

loop_
_atom_site_aniso_label
_atom_site_aniso_U_11
_atom_site_aniso_U_22
_atom_site_aniso_U_33
_atom_site_aniso_U_23
_atom_site_aniso_U_13
_atom_site_aniso_U_12
U1 0.0065(3) 0.0185(3) 0.0092(3) -0.0015(3) 0.0025(2) -0.0001(3)
U2 0.0067(3) 0.0244(4) 0.0082(3) 0.0027(3) 0.0013(2) -0.0005(3)
U3 0.0201(4) 0.0273(4) 0.0245(4) -0.0016(3) 0.0017(3) 0.0001(3)
P1 0.008(2) 0.017(2) 0.007(2) -0.0018(18) 0.0013(16) 0.0016(17)
P2 0.009(2) 0.036(3) 0.014(2) -0.005(2) 0.0060(18) -0.001(2)
P3 0.009(2) 0.023(3) 0.010(2) 0.003(2) -0.0002(17) -0.0020(19)
P4 0.007(2) 0.017(2) 0.010(2) 0.0038(18) 0.0052(16) 0.0022(18)
N1 0.034(9) 0.013(8) 0.017(8) -0.001(7) -0.001(7) 0.003(7)
N2 0.061(12) 0.016(9) 0.025(9) 0.001(8) 0.012(9) -0.016(9)
C1 0.007(8) 0.032(11) 0.018(10) -0.007(9) 0.003(7) 0.005(8)
C2 0.026(10) 0.017(10) 0.031(11) -0.003(9) 0.002(9) -0.003(8)
C3 0.013(7) 0.031(8) 0.012(7) 0.002(6) 0.003(6) 0.002(6)
C4 0.040(12) 0.031(12) 0.014(10) 0.012(9) 0.002(9) -0.016(10)
C5 0.018(10) 0.046(14) 0.041(13) -0.008(11) 0.007(9) 0.006(10)
C6 0.033(13) 0.049(15) 0.041(14) 0.008(12) 0.017(11) 0.007(11)
C7 0.030(12) 0.026(12) 0.060(16) -0.003(11) 0.004(11) -0.003(10)
C8 0.045(14) 0.022(12) 0.068(18) -0.003(12) 0.012(13) -0.018(11)
C9 0.024(10) 0.023(11) 0.026(11) 0.005(9) 0.004(8) 0.000(8)
C10 0.016(9) 0.029(11) 0.031(11) -0.010(9) 0.001(8) -0.006(8)
C11 0.056(16) 0.066(18) 0.042(15) 0.002(14) -0.010(13) -0.037(14)
C12 0.09(2) 0.039(15) 0.048(17) 0.005(13) 0.011(15) -0.019(15)
C13 0.059(16) 0.062(17) 0.006(10) 0.005(10) -0.001(10) -0.008(13)
C14 0.11(2) 0.039(15) 0.025(13) 0.020(12) 0.007(14) 0.003(15)
O1 0.014(5) 0.026(6) 0.014(5) 0.005(5) 0.009(4) 0.006(5)
O1W 0.059(10) 0.041(9) 0.035(9) 0.014(7) -0.017(8) -0.007(8)
O2 0.006(5) 0.032(6) 0.010(5) -0.002(5) 0.000(4) 0.002(5)
O2W 0.075(14) 0.093(16) 0.069(14) -0.001(12) 0.009(11) -0.017(12)
O4 0.003(5) 0.035(8) 0.013(6) 0.000(5) 0.001(5) 0.004(5)
O6 0.030(7) 0.026(7) 0.015(7) -0.001(6) 0.014(6) -0.001(6)
O7 0.031(7) 0.026(7) 0.023(7) -0.009(6) 0.015(6) -0.007(6)
O8 0.009(6) 0.028(7) 0.015(6) 0.010(5) 0.002(5) 0.004(5)
O9 0.025(7) 0.044(9) 0.027(8) 0.002(7) 0.014(6) 0.000(7)
O10 0.007(6) 0.036(7) 0.010(6) 0.000(6) 0.005(5) -0.002(5)
O11 0.016(6) 0.005(6) 0.025(7) 0.001(5) -0.003(5) 0.002(5)
O12 0.010(5) 0.041(7) 0.021(6) 0.011(5) 0.006(5) 0.005(5)
O13 0.012(6) 0.047(8) 0.008(6) -0.008(6) 0.003(5) 0.004(6)
O14 0.029(7) 0.027(8) 0.018(7) 0.003(6) -0.001(6) 0.001(6)
O15 0.020(7) 0.020(7) 0.032(8) 0.004(6) 0.005(6) 0.009(6)
O16 0.024(7) 0.041(9) 0.041(9) -0.007(7) 0.012(6) -0.014(7)
O17 0.033(8) 0.044(9) 0.037(9) -0.023(7) -0.017(7) 0.010(7)
O18 0.032(8) 0.036(9) 0.043(9) -0.008(7) -0.023(7) -0.003(7)
O19 0.017(7) 0.037(8) 0.033(8) -0.003(7) 0.014(6) 0.000(6)
O21 0.028(7) 0.019(7) 0.026(7) 0.002(6) 0.003(6) 0.006(6)
O22 0.032(8) 0.030(8) 0.028(8) -0.006(6) 0.007(6) 0.015(6)
O23 0.006(5) 0.023(6) 0.014(5) 0.007(5) 0.004(4) 0.000(4)

loop_
_atom_type_symbol
_atom_type_description
_atom_type_scat_dispersion_real
_atom_type_scat_dispersion_imag
_atom_type_scat_source
C C 0.0033 0.0016 'International Tables Vol C Tables 4.2.6.8 and 6.1.1.4'
H H 0.0000 0.0000 'International Tables Vol C Tables 4.2.6.8 and 6.1.1.4'
N N 0.0061 0.0033 'International Tables Vol C Tables 4.2.6.8 and 6.1.1.4'
O O 0.0106 0.0060 'International Tables Vol C Tables 4.2.6.8 and 6.1.1.4'
P P 0.1023 0.0942 'International Tables Vol C Tables 4.2.6.8 and 6.1.1.4'
U U -9.6767 9.6646 'International Tables Vol C Tables 4.2.6.8 and 6.1.1.4'

loop_
_geom_angle_atom_site_label_1
_geom_angle_atom_site_label_2
_geom_angle_atom_site_label_3
_geom_angle
_geom_angle_site_symmetry_1
_geom_angle_site_symmetry_3
O6 U1 O7 179.6(6) . .
O6 U1 O1 90.0(5) . 4_566
O7 U1 O1 90.0(5) . 4_566
O6 U1 O2 87.0(5) . .
O7 U1 O2 92.7(5) . .
O1 U1 O2 137.1(4) 4_566 .
O6 U1 O3 92.6(5) . .
O7 U1 O3 87.6(5) . .
O1 U1 O3 152.0(4) 4_566 .
O2 U1 O3 70.9(4) . .
O6 U1 O5 89.7(5) . .
O7 U1 O5 90.7(5) . .
O1 U1 O5 77.3(4) 4_566 .
O2 U1 O5 145.4(4) . .
O3 U1 O5 74.8(4) . .
O6 U1 O4 92.2(5) . .
O7 U1 O4 87.4(5) . .
O1 U1 O4 68.0(4) 4_566 .
O2 U1 O4 69.4(4) . .
O3 U1 O4 139.7(4) . .
O5 U1 O4 145.2(4) . .
O9 U2 O11 178.8(6) . .
O9 U2 O13 87.4(5) . 4_465
O11 U2 O13 92.9(5) . 4_465
O9 U2 O20 90.6(5) . 1_455
O11 U2 O20 88.4(5) . 1_455
O13 U2 O20 138.4(4) 4_465 1_455
O9 U2 O8 91.6(5) . .
O11 U2 O8 88.8(4) . .
O13 U2 O8 148.0(4) 4_465 .
O20 U2 O8 73.6(4) 1_455 .
O9 U2 O10 93.8(5) . .
O11 U2 O10 87.5(5) . .
O13 U2 O10 73.1(4) 4_465 .
O20 U2 O10 148.3(4) 1_455 .
O8 U2 O10 75.0(4) . .
O9 U2 O12 87.8(5) . .
O11 U2 O12 91.1(5) . .
O13 U2 O12 67.6(4) 4_465 .
O20 U2 O12 70.9(4) 1_455 .
O8 U2 O12 144.4(4) . .
O10 U2 O12 140.6(4) . .
O19 U3 O16 177.5(6) . .
O19 U3 O14 96.0(5) . .
O16 U3 O14 86.3(6) . .
O19 U3 O21 85.4(5) . 3_656
O16 U3 O21 92.2(5) . 3_656
O14 U3 O21 139.5(4) . 3_656
O19 U3 O15 86.1(5) . .
O16 U3 O15 95.5(5) . .
O14 U3 O15 76.0(4) . .
O21 U3 O15 144.2(4) 3_656 .
O19 U3 O17 94.4(6) . .
O16 U3 O17 84.2(6) . .
O14 U3 O17 145.9(4) . .
O21 U3 O17 73.6(4) 3_656 .
O15 U3 O17 72.5(4) . .
O19 U3 O18 93.7(5) . .
O16 U3 O18 85.9(6) . .
O14 U3 O18 73.8(4) . .
O21 U3 O18 65.8(4) 3_656 .
O15 U3 O18 149.5(4) . .
O17 U3 O18 137.7(4) . .
O21 P1 O20 112.3(7) . .
O21 P1 O3 111.8(6) . .
O20 P1 O3 112.1(6) . .
O21 P1 C1 108.5(8) . .
O20 P1 C1 107.2(7) . .
O3 P1 C1 104.4(7) . .
O13 P2 O5 113.4(7) . .
O13 P2 O22 110.2(8) . .
O5 P2 O22 113.3(7) . .
O13 P2 C1 108.1(7) . .
O5 P2 C1 106.7(7) . .
O22 P2 C1 104.6(8) . .
O14 P3 O1 113.4(7) . .
O14 P3 O10 111.8(7) . .
O1 P3 O10 111.7(7) . .
O14 P3 C3 107.9(8) . .
O1 P3 C3 104.6(7) . .
O10 P3 C3 106.9(7) . .
O2 P4 O8 112.4(6) . .
O2 P4 O15 110.5(7) . .
O8 P4 O15 113.3(7) . .
O2 P4 C3 107.7(7) . .
O8 P4 C3 105.7(7) . .
O15 P4 C3 106.9(8) . .
C5 N1 C9 125.2(17) . .
C14 N2 C10 119.3(19) . .
O24 C1 C2 107.8(13) . .
O24 C1 P2 109.1(12) . .
C2 C1 P2 108.4(12) . .
O24 C1 P1 107.9(11) . .
C2 C1 P1 109.6(12) . .
P2 C1 P1 113.9(9) . .
O23 C3 C4 111.6(14) . .
O23 C3 P4 106.8(11) . .
C4 C3 P4 111.4(11) . .
O23 C3 P3 109.7(11) . .
C4 C3 P3 108.3(12) . .
P4 C3 P3 109.0(9) . .
N1 C5 C6 117(2) . .
C5 C6 C7 121(2) . .
C6 C7 C8 118(2) . .
C9 C8 C7 121(2) . .
C8 C9 N1 117.3(18) . .
C8 C9 C10 126.9(19) . .
N1 C9 C10 115.6(16) . .
N2 C10 C11 119.0(19) . .
N2 C10 C9 116.2(16) . .
C11 C10 C9 124.7(19) . .
C12 C11 C10 119(2) . .
C13 C12 C11 121(3) . .
C12 C13 C14 120(2) . .
N2 C14 C13 121(2) . .
P3 O1 U1 154.4(7) . 4_565
P4 O2 U1 152.8(6) . .
P4 O8 U2 148.6(7) . .
P3 O10 U2 133.9(7) . .
P2 O13 U2 167.6(8) . 4_666
P3 O14 U3 149.0(7) . .
P4 O15 U3 129.2(7) . .
P1 O21 U3 147.7(7) . 3_656
P1 O3 U1 143.9(6) . .
P2 O5 U1 139.8(7) . .
P1 O20 U2 149.8(6) . 1_655

loop_
_geom_bond_atom_site_label_1
_geom_bond_atom_site_label_2
_geom_bond_distance
_geom_bond_site_symmetry_2
U1 O6 1.770(12) .
U1 O7 1.773(13) .
U1 O1 2.304(11) 4_566
U1 O2 2.344(11) .
U1 O3 2.377(10) .
U1 O5 2.411(11) .
U1 O4 2.474(10) .
U2 O9 1.716(14) .
U2 O11 1.768(11) .
U2 O13 2.354(11) 4_465
U2 O20 2.371(11) 1_455
U2 O8 2.397(11) .
U2 O10 2.402(11) .
U2 O12 2.461(11) .
U3 O19 1.754(12) .
U3 O16 1.793(13) .
U3 O14 2.290(12) .
U3 O21 2.364(12) 3_656
U3 O15 2.400(13) .
U3 O17 2.502(14) .
U3 O18 2.512(13) .
P1 O21 1.498(13) .
P1 O20 1.514(11) .
P1 O3 1.527(11) .
P1 C1 1.828(18) .
P2 O13 1.506(12) .
P2 O5 1.529(12) .
P2 O22 1.558(14) .
P2 C1 1.818(18) .
P3 O14 1.515(13) .
P3 O1 1.518(12) .
P3 O10 1.529(11) .
P3 C3 1.823(17) .
P4 O2 1.514(11) .
P4 O8 1.535(11) .
P4 O15 1.540(13) .
P4 C3 1.824(18) .
N1 C5 1.37(2) .
N1 C9 1.37(2) .
N2 C14 1.32(3) .
N2 C10 1.35(2) .
C1 O24 1.442(18) .
C1 C2 1.58(2) .
C3 O23 1.442(19) .
C3 C4 1.57(3) .
C5 C6 1.38(3) .
C6 C7 1.40(3) .
C7 C8 1.44(3) .
C8 C9 1.36(3) .
C9 C10 1.46(3) .
C10 C11 1.38(3) .
C11 C12 1.34(3) .
C12 C13 1.29(3) .
C13 C14 1.37(3) .
O1 U1 2.304(11) 4_565
O13 U2 2.354(11) 4_666
O21 U3 2.364(12) 3_656
O20 U2 2.371(11) 1_655
